data_4502281
loop_
_publ_author_name
'Khatua, Snehadrinarayan'
'Kang, Jina'
'Huh, Jung Oh'
'Hong, Chang Seop'
'Churchill, David G.'

_publ_section_title
;
 Synthesis, Structure, and Magnetic Properties of Closely Related Mono-
 and Di-Cu(II) Schiff Base Complexes: Formation of Water Clusters and
 Hydrogen-Bonded Networks
;
_journal_issue 1
_journal_name_full 'Crystal Growth &amp; Design'
_journal_page_first 327
_journal_paper_doi 10.1021/cg900917v
_journal_volume 10
_journal_year 2010
_chemical_formula_sum 'C28 H50 Cu2 N4 O15'
_chemical_formula_weight 809.80
_chemical_name_systematic
;
 ?
;
_space_group_IT_number 15
_symmetry_cell_setting monoclinic
_symmetry_space_group_name_Hall '-C 2yc'
_symmetry_space_group_name_H-M 'C 1 2/c 1'
_atom_sites_solution_hydrogens geom
_atom_sites_solution_primary direct
_atom_sites_solution_secondary difmap
_audit_creation_method SHELXL-97
_cell_angle_alpha 90.00
_cell_angle_beta 112.353(4)
_cell_angle_gamma 90.00
_cell_formula_units_Z 4
_cell_length_a 26.4766(18)
_cell_length_b 9.8815(7)
_cell_length_c 15.1100(11)
_cell_measurement_reflns_used 2352
_cell_measurement_temperature 293(2)
_cell_measurement_theta_max 22.38
_cell_measurement_theta_min 1.66
_cell_volume 3656.2(5)
_computing_cell_refinement 'Bruker APEX II'
_computing_data_collection 'Bruker APEX II'
_computing_data_reduction 'Bruker APEX II'
_computing_molecular_graphics ORTEP3
_computing_publication_material 'Bruker SHELXTL'
_computing_structure_refinement 'SHELXL-97 (Sheldrick, 2008)'
_computing_structure_solution 'SHELXS-97 (Sheldrick, 1990)'
_diffrn_ambient_temperature 293(2)
_diffrn_measured_fraction_theta_full 0.997
_diffrn_measured_fraction_theta_max 0.997
_diffrn_measurement_device_type 'CCD area detector'
_diffrn_measurement_method 'phi and omega scans'
_diffrn_radiation_monochromator graphite
_diffrn_radiation_source 'fine-focus sealed tube'
_diffrn_radiation_type MoK\a
_diffrn_radiation_wavelength 0.71073
_diffrn_reflns_av_R_equivalents 0.0522
_diffrn_reflns_av_sigmaI/netI 0.0350
_diffrn_reflns_limit_h_max 27
_diffrn_reflns_limit_h_min -28
_diffrn_reflns_limit_k_max 10
_diffrn_reflns_limit_k_min -10
_diffrn_reflns_limit_l_max 16
_diffrn_reflns_limit_l_min -16
_diffrn_reflns_number 17448
_diffrn_reflns_theta_full 22.38
_diffrn_reflns_theta_max 22.38
_diffrn_reflns_theta_min 1.66
_exptl_absorpt_coefficient_mu 1.234
_exptl_absorpt_correction_T_max 0.8865
_exptl_absorpt_correction_T_min 0.7904
_exptl_absorpt_correction_type empirical
_exptl_absorpt_process_details SADABS
_exptl_crystal_colour blue
_exptl_crystal_density_diffrn 1.471
_exptl_crystal_density_method 'not measured'
_exptl_crystal_description needle
_exptl_crystal_F_000 1696
_exptl_crystal_size_max 0.20
_exptl_crystal_size_mid 0.10
_exptl_crystal_size_min 0.10
_refine_diff_density_max 1.237
_refine_diff_density_min -0.532
_refine_diff_density_rms 0.162
_refine_ls_extinction_method none
_refine_ls_goodness_of_fit_ref 1.096
_refine_ls_hydrogen_treatment constr
_refine_ls_matrix_type full
_refine_ls_number_parameters 225
_refine_ls_number_reflns 2352
_refine_ls_number_restraints 6
_refine_ls_restrained_S_all 1.095
_refine_ls_R_factor_all 0.0952
_refine_ls_R_factor_gt 0.0669
_refine_ls_shift/su_max 0.000
_refine_ls_shift/su_mean 0.000
_refine_ls_structure_factor_coef Fsqd
_refine_ls_weighting_details 'calc w=1/[\s^2^(Fo^2^)+(0.1386P)^2^+18.0328P] where P=(Fo^2^+2Fc^2^)/3'
_refine_ls_weighting_scheme calc
_refine_ls_wR_factor_gt 0.1978
_refine_ls_wR_factor_ref 0.2266
_reflns_number_gt 1737
_reflns_number_total 2352
_reflns_threshold_expression >2\s(I)
_cod_data_source_file cg900917v_si_003.cif
_cod_data_source_block chu09-01
_cod_depositor_comments
;
The following automatic conversions were performed:

'_symmetry_cell_setting' value 'Monoclinic' changed to 'monoclinic'
according to /home/saulius/struct/CIF-dictionaries/cif_core.dic
dictionary named 'cif_core.dic' version 2.4.2 from 2011-04-26.

Automatic conversion script
Id: cif_fix_values 1715 2011-07-08 13:25:40Z adriana 
;
_cod_original_cell_volume 3656.2(4)
_cod_original_sg_symbol_H-M C2/c
_cod_database_code 4502281

loop_
_symmetry_equiv_pos_as_xyz
'x, y, z'
'-x, y, -z+1/2'
'x+1/2, y+1/2, z'
'-x+1/2, y+1/2, -z+1/2'
'-x, -y, -z'
'x, -y, z-1/2'
'-x+1/2, -y+1/2, -z'
'x+1/2, -y+1/2, z-1/2'

loop_
_atom_site_label
_atom_site_type_symbol
_atom_site_fract_x
_atom_site_fract_y
_atom_site_fract_z
_atom_site_U_iso_or_equiv
_atom_site_adp_type
_atom_site_occupancy
_atom_site_symmetry_multiplicity
_atom_site_calc_flag
_atom_site_refinement_flags
C1 C 0.5558(3) 0.0191(8) 0.6559(5) 0.048(2) Uani 1 1 d .
C2 C 0.6122(3) 0.0238(10) 0.6801(6) 0.055(2) Uani 1 1 d .
H2 H 0.6317 0.0998 0.7109 0.066 Uiso 1 1 calc R
C3 C 0.6393(4) -0.0833(12) 0.6589(7) 0.070(3) Uani 1 1 d .
H3 H 0.6770 -0.0783 0.6771 0.083 Uiso 1 1 calc R
C4 C 0.6123(4) -0.1971(11) 0.6117(7) 0.071(3) Uani 1 1 d .
H4 H 0.6311 -0.2684 0.5981 0.085 Uiso 1 1 calc R
C5 C 0.5574(4) -0.2016(10) 0.5857(7) 0.067(3) Uani 1 1 d .
H5 H 0.5386 -0.2769 0.5523 0.080 Uiso 1 1 calc R
C6 C 0.5268(3) -0.0957(9) 0.6072(6) 0.052(2) Uani 1 1 d .
C7 C 0.4686(4) -0.1112(9) 0.5762(6) 0.054(2) Uani 1 1 d .
H7 H 0.4534 -0.1883 0.5409 0.064 Uiso 1 1 calc R
C8 C 0.3778(3) -0.0604(9) 0.5578(6) 0.054(2) Uani 1 1 d .
H8 H 0.3657 -0.0854 0.4901 0.065 Uiso 1 1 calc R
C9 C 0.3481(3) 0.0678(11) 0.5644(6) 0.061(2) Uani 1 1 d .
C10 C 0.3673(4) -0.1845(12) 0.6133(7) 0.082(3) Uani 1 1 d .
H10A H 0.3914 -0.2568 0.6103 0.099 Uiso 1 1 calc R
H10B H 0.3788 -0.1585 0.6800 0.099 Uiso 1 1 calc R
C11 C 0.3141(5) -0.2396(13) 0.5851(9) 0.104(4) Uani 1 1 d .
H11A H 0.2992 -0.2504 0.5161 0.125 Uiso 1 1 calc R
H11B H 0.2912 -0.1751 0.6009 0.125 Uiso 1 1 calc R
C12 C 0.3106(6) -0.3732(10) 0.6297(9) 0.105(5) Uani 1 1 d .
H12A H 0.2726 -0.3887 0.6192 0.126 Uiso 1 1 calc R
H12B H 0.3304 -0.3648 0.6982 0.126 Uiso 1 1 calc R
C13 C 0.3320(4) -0.5018(14) 0.5962(12) 0.127(6) Uani 1 1 d .
H13A H 0.3239 -0.4956 0.5281 0.152 Uiso 1 1 calc R
H13B H 0.3713 -0.5076 0.6292 0.152 Uiso 1 1 calc R
C14 C 0.5000 0.4004(12) 0.7500 0.057(3) Uani 1 2 d S
C15 C 0.5000 0.5534(13) 0.7500 0.102(6) Uani 1 2 d S
H15A H 0.5272 0.5858 0.8087 0.153 Uiso 0.25 1 calc PR
H15B H 0.4647 0.5858 0.7444 0.153 Uiso 0.25 1 calc PR
H15C H 0.5081 0.5858 0.6969 0.153 Uiso 0.25 1 calc PR
H15D H 0.4728 0.5858 0.6913 0.153 Uiso 0.25 1 calc PR
H15E H 0.5353 0.5858 0.7556 0.153 Uiso 0.25 1 calc PR
H15F H 0.4919 0.5858 0.8031 0.153 Uiso 0.25 1 calc PR
N1 N 0.4361(2) -0.0295(6) 0.5925(4) 0.0430(15) Uani 1 1 d .
N2 N 0.3068 -0.6221 0.6156 0.099(3) Uani 1 1 d .
H2A H 0.2734 -0.6314 0.5710 0.149 Uiso 1 1 calc R
H2B H 0.3047 -0.6147 0.6728 0.149 Uiso 1 1 calc R
H2C H 0.3268 -0.6942 0.6150 0.149 Uiso 1 1 calc R
O1 O 0.5318(2) 0.1235(5) 0.6802(4) 0.0484(14) Uani 1 1 d .
O2 O 0.3768(2) 0.1697(6) 0.6067(4) 0.0559(15) Uani 1 1 d .
O1W O 0.2995(2) -0.6453(6) 0.8157(4) 0.0660(17) Uani 1 1 d .
O3 O 0.2978(2) 0.0703(8) 0.5296(5) 0.089(2) Uani 1 1 d .
O2W O 0.4209(4) -0.3626(9) 0.3707(9) 0.145(4) Uani 1 1 d .
O4 O 0.4661(2) 0.3416(5) 0.6773(5) 0.0582(16) Uani 1 1 d .
O3W O 0.7426(4) -0.3688(12) 0.6690(8) 0.148(4) Uani 1 1 d .
O5 O 0.5306(13) -0.506(2) 0.4724(15) 0.213(15) Uani 0.50 1 d PU
Cu1 Cu 0.45542(3) 0.14786(9) 0.64918(6) 0.0438(5) Uani 1 1 d .

loop_
_atom_site_aniso_label
_atom_site_aniso_U_11
_atom_site_aniso_U_22
_atom_site_aniso_U_33
_atom_site_aniso_U_23
_atom_site_aniso_U_13
_atom_site_aniso_U_12
C1 0.058(5) 0.051(5) 0.040(4) 0.008(4) 0.023(4) 0.006(4)
C2 0.049(5) 0.071(6) 0.048(5) 0.011(4) 0.022(4) 0.012(4)
C3 0.064(6) 0.093(8) 0.063(6) 0.025(6) 0.036(5) 0.022(6)
C4 0.075(7) 0.075(7) 0.073(7) 0.012(6) 0.041(6) 0.026(6)
C5 0.100(8) 0.047(5) 0.061(6) 0.005(5) 0.040(6) 0.008(5)
C6 0.067(6) 0.050(5) 0.048(5) 0.010(4) 0.032(4) 0.007(4)
C7 0.074(6) 0.043(5) 0.043(5) -0.002(4) 0.022(4) -0.013(5)
C8 0.058(5) 0.060(6) 0.042(4) -0.010(4) 0.019(4) -0.014(4)
C9 0.044(5) 0.086(7) 0.048(5) -0.001(5) 0.012(4) -0.006(5)
C10 0.086(7) 0.100(8) 0.062(6) -0.007(6) 0.029(5) -0.048(6)
C11 0.088(8) 0.114(11) 0.098(9) 0.007(8) 0.019(7) -0.006(7)
C12 0.143(11) 0.048(6) 0.088(8) 0.011(6) 0.004(8) -0.030(7)
C13 0.051(6) 0.125(11) 0.212(16) 0.089(11) 0.060(8) 0.004(7)
C14 0.048(7) 0.038(7) 0.080(9) 0.000 0.019(7) 0.000
C15 0.083(10) 0.043(8) 0.145(15) 0.000 0.004(10) 0.000
N1 0.046(4) 0.043(4) 0.036(4) 0.001(3) 0.011(3) -0.002(3)
N2 0.075(6) 0.090(7) 0.128(9) -0.009(6) 0.033(6) 0.008(5)
O1 0.042(3) 0.053(3) 0.045(3) -0.001(3) 0.011(2) -0.001(2)
O2 0.040(3) 0.063(4) 0.060(4) -0.012(3) 0.013(3) -0.006(3)
O1W 0.058(4) 0.078(4) 0.072(4) 0.021(3) 0.037(3) 0.029(3)
O3 0.043(4) 0.101(6) 0.103(5) -0.008(5) 0.004(4) -0.006(4)
O2W 0.123(8) 0.109(8) 0.211(12) 0.039(7) 0.074(8) -0.003(5)
O4 0.046(3) 0.044(3) 0.073(4) 0.006(3) 0.009(3) 0.003(3)
O3W 0.105(7) 0.212(13) 0.139(8) 0.024(8) 0.059(6) 0.022(7)
O5 0.40(4) 0.099(14) 0.096(15) 0.003(12) 0.042(17) -0.08(2)
Cu1 0.0376(6) 0.0439(7) 0.0462(7) 0.0008(4) 0.0116(5) -0.0017(4)

loop_
_atom_type_symbol
_atom_type_description
_atom_type_scat_dispersion_real
_atom_type_scat_dispersion_imag
_atom_type_scat_source
C C 0.0033 0.0016 'International Tables Vol C Tables 4.2.6.8 and 6.1.1.4'
H H 0.0000 0.0000 'International Tables Vol C Tables 4.2.6.8 and 6.1.1.4'
N N 0.0061 0.0033 'International Tables Vol C Tables 4.2.6.8 and 6.1.1.4'
O O 0.0106 0.0060 'International Tables Vol C Tables 4.2.6.8 and 6.1.1.4'
Cu Cu 0.3201 1.2651 'International Tables Vol C Tables 4.2.6.8 and 6.1.1.4'

loop_
_geom_angle_atom_site_label_1
_geom_angle_atom_site_label_2
_geom_angle_atom_site_label_3
_geom_angle
_geom_angle_site_symmetry_1
O1 C1 C2 118.4(8) .
O1 C1 C6 122.9(7) .
C2 C1 C6 118.7(8) .
C3 C2 C1 120.8(9) .
C3 C2 H2 119.6 .
C1 C2 H2 119.6 .
C4 C3 C2 122.0(9) .
C4 C3 H3 119.0 .
C2 C3 H3 119.0 .
C5 C4 C3 117.8(9) .
C5 C4 H4 121.1 .
C3 C4 H4 121.1 .
C4 C5 C6 123.1(10) .
C4 C5 H5 118.5 .
C6 C5 H5 118.5 .
C1 C6 C5 117.6(8) .
C1 C6 C7 124.0(8) .
C5 C6 C7 118.4(8) .
N1 C7 C6 126.2(8) .
N1 C7 H7 116.9 .
C6 C7 H7 116.9 .
N1 C8 C9 107.8(7) .
N1 C8 C10 110.5(7) .
C9 C8 C10 114.7(8) .
N1 C8 H8 107.9 .
C9 C8 H8 107.9 .
C10 C8 H8 107.9 .
O3 C9 O2 122.5(9) .
O3 C9 C8 119.6(9) .
O2 C9 C8 117.9(7) .
C11 C10 C8 119.9(10) .
C11 C10 H10A 107.3 .
C8 C10 H10A 107.3 .
C11 C10 H10B 107.3 .
C8 C10 H10B 107.3 .
H10A C10 H10B 106.9 .
C10 C11 C12 115.3(11) .
C10 C11 H11A 108.4 .
C12 C11 H11A 108.4 .
C10 C11 H11B 108.4 .
C12 C11 H11B 108.4 .
H11A C11 H11B 107.5 .
C11 C12 C13 118.8(12) .
C11 C12 H12A 107.6 .
C13 C12 H12A 107.6 .
C11 C12 H12B 107.6 .
C13 C12 H12B 107.6 .
H12A C12 H12B 107.1 .
N2 C13 C12 110.7(9) .
N2 C13 H13A 109.5 .
C12 C13 H13A 109.5 .
N2 C13 H13B 109.5 .
C12 C13 H13B 109.5 .
H13A C13 H13B 108.1 .
O4 C14 O4 125.3(11) 2_656
O4 C14 C15 117.3(5) 2_656
O4 C14 C15 117.3(5) .
C14 C15 H15A 109.5 .
C14 C15 H15B 109.5 .
H15A C15 H15B 109.5 .
C14 C15 H15C 109.5 .
H15A C15 H15C 109.5 .
H15B C15 H15C 109.5 .
C14 C15 H15D 109.5 .
H15A C15 H15D 141.1 .
H15B C15 H15D 56.3 .
H15C C15 H15D 56.3 .
C14 C15 H15E 109.5 .
H15A C15 H15E 56.3 .
H15B C15 H15E 141.1 .
H15C C15 H15E 56.3 .
H15D C15 H15E 109.5 .
C14 C15 H15F 109.5 .
H15A C15 H15F 56.3 .
H15B C15 H15F 56.3 .
H15C C15 H15F 141.1 .
H15D C15 H15F 109.5 .
H15E C15 H15F 109.5 .
C7 N1 C8 120.0(7) .
C7 N1 Cu1 125.2(6) .
C8 N1 Cu1 114.4(5) .
C13 N2 H2A 109.5 .
C13 N2 H2B 109.5 .
H2A N2 H2B 109.5 .
C13 N2 H2C 109.5 .
H2A N2 H2C 109.5 .
H2B N2 H2C 109.5 .
C1 O1 Cu1 126.9(5) .
C9 O2 Cu1 115.9(5) .
C14 O4 Cu1 129.3(6) .
O1 Cu1 N1 94.1(2) .
O1 Cu1 O2 175.3(2) .
N1 Cu1 O2 83.4(2) .
O1 Cu1 O4 91.0(2) .
N1 Cu1 O4 167.1(3) .
O2 Cu1 O4 90.6(2) .

loop_
_geom_bond_atom_site_label_1
_geom_bond_atom_site_label_2
_geom_bond_distance
_geom_bond_site_symmetry_2
C1 O1 1.334(9) .
C1 C2 1.394(11) .
C1 C6 1.410(12) .
C2 C3 1.384(13) .
C2 H2 0.9300 .
C3 C4 1.378(14) .
C3 H3 0.9300 .
C4 C5 1.355(14) .
C4 H4 0.9300 .
C5 C6 1.433(13) .
C5 H5 0.9300 .
C6 C7 1.439(12) .
C7 N1 1.271(10) .
C7 H7 0.9300 .
C8 N1 1.461(10) .
C8 C9 1.514(13) .
C8 C10 1.568(13) .
C8 H8 0.9800 .
C9 O3 1.232(10) .
C9 O2 1.277(10) .
C10 C11 1.416(14) .
C10 H10A 0.9700 .
C10 H10B 0.9700 .
C11 C12 1.501(15) .
C11 H11A 0.9700 .
C11 H11B 0.9700 .
C12 C13 1.552(19) .
C12 H12A 0.9700 .
C12 H12B 0.9700 .
C13 N2 1.447(11) .
C13 H13A 0.9700 .
C13 H13B 0.9700 .
C14 O4 1.265(8) 2_656
C14 O4 1.265(8) .
C14 C15 1.512(18) .
C15 H15A 0.9600 .
C15 H15B 0.9600 .
C15 H15C 0.9600 .
C15 H15D 0.9600 .
C15 H15E 0.9600 .
C15 H15F 0.9600 .
N1 Cu1 1.933(6) .
N2 H2A 0.8900 .
N2 H2B 0.8900 .
N2 H2C 0.8900 .
O1 Cu1 1.911(5) .
O2 Cu1 1.943(5) .
O4 Cu1 1.958(6) .

loop_
_geom_torsion_atom_site_label_1
_geom_torsion_atom_site_label_2
_geom_torsion_atom_site_label_3
_geom_torsion_atom_site_label_4
_geom_torsion
_geom_torsion_site_symmetry_1
O1 C1 C2 C3 178.3(7) .
C6 C1 C2 C3 -1.5(11) .
C1 C2 C3 C4 1.3(13) .
C2 C3 C4 C5 0.2(14) .
C3 C4 C5 C6 -1.7(14) .
O1 C1 C6 C5 -179.6(7) .
C2 C1 C6 C5 0.1(11) .
O1 C1 C6 C7 1.9(12) .
C2 C1 C6 C7 -178.4(7) .
C4 C5 C6 C1 1.5(13) .
C4 C5 C6 C7 -179.9(8) .
C1 C6 C7 N1 -4.3(13) .
C5 C6 C7 N1 177.3(8) .
N1 C8 C9 O3 172.3(8) .
C10 C8 C9 O3 -64.2(11) .
N1 C8 C9 O2 -8.0(10) .
C10 C8 C9 O2 115.5(8) .
N1 C8 C10 C11 -174.2(10) .
C9 C8 C10 C11 63.8(13) .
C8 C10 C11 C12 168.5(11) .
C10 C11 C12 C13 -72.6(16) .
C11 C12 C13 N2 -157.2(10) .
C6 C7 N1 C8 -178.7(7) .
C6 C7 N1 Cu1 8.4(12) .
C9 C8 N1 C7 -165.5(7) .
C10 C8 N1 C7 68.5(10) .
C9 C8 N1 Cu1 8.2(8) .
C10 C8 N1 Cu1 -117.8(7) .
C2 C1 O1 Cu1 176.0(5) .
C6 C1 O1 Cu1 -4.3(10) .
O3 C9 O2 Cu1 -176.2(7) .
C8 C9 O2 Cu1 4.1(10) .
O4 C14 O4 Cu1 -2.2(3) 2_656
C15 C14 O4 Cu1 177.8(3) .
C1 O1 Cu1 N1 6.2(6) .
C1 O1 Cu1 O2 -51(3) .
C1 O1 Cu1 O4 -162.0(6) .
C7 N1 Cu1 O1 -8.1(7) .
C8 N1 Cu1 O1 178.7(5) .
C7 N1 Cu1 O2 167.9(7) .
C8 N1 Cu1 O2 -5.3(5) .
C7 N1 Cu1 O4 105.2(12) .
C8 N1 Cu1 O4 -68.0(13) .
C9 O2 Cu1 O1 59(3) .
C9 O2 Cu1 N1 0.7(6) .
C9 O2 Cu1 O4 169.3(6) .
C14 O4 Cu1 O1 -49.6(5) .
C14 O4 Cu1 N1 -163.2(9) .
C14 O4 Cu1 O2 134.9(5) .
